data_9001738
loop_
_publ_author_name
'Artioli, G.'
'Pavese, A.'
'Bellotto, M.'
'Collins, S. P.'
'Lucchetti, G.'

_publ_section_title
;Mn crystal chemistry in pumpellyite: A resonant scattering powder diffraction
 Rietveld study using synchrotron radiation Sample: SN5
;
_journal_name_full 'American Mineralogist'
_journal_page_first 603
_journal_page_last 610
_journal_volume 81
_journal_year 1996
_chemical_formula_sum 'Al2.236 Ca2 H4 Mg0.29 Mn0.474 O14 Si3'
_chemical_name_mineral Pumpellyite-(Mn2+)
_space_group_IT_number 12
_symmetry_space_group_name_Hall '-A 2y'
_symmetry_space_group_name_H-M 'A 1 2/m 1'
_cell_angle_alpha 90
_cell_angle_beta 97.154
_cell_angle_gamma 90
_cell_formula_units_Z 4
_cell_length_a 8.8330
_cell_length_b 5.9153
_cell_length_c 19.1009
_cell_volume 990.249
_database_code_amcsd 0001794
_exptl_crystal_density_diffrn 3.259
_cod_original_cell_volume 990.250
_cod_original_formula_sum 'Si3 Mg.29 Al2.236 Mn.474 Ca2 O14 H4'
_cod_database_code 9001738

loop_
_space_group_symop_operation_xyz
x,y,z
x,1/2+y,1/2+z
x,-y,z
x,1/2-y,1/2+z
-x,-y,-z
-x,1/2-y,1/2-z
-x,y,-z
-x,1/2+y,1/2-z

loop_
_atom_site_label
_atom_site_fract_x
_atom_site_fract_y
_atom_site_fract_z
_atom_site_occupancy
_atom_site_U_iso_or_equiv
_atom_site_type_symbol
_atom_site_attached_hydrogens
Si1 0.04280 0.00000 0.08960 1.00000 0.02450 Si 0
Si2 0.16490 0.00000 0.24900 1.00000 0.02450 Si 0
Si3 0.45120 0.00000 0.40180 1.00000 0.02450 Si 0
MgX 0.50000 0.25000 0.25000 0.29000 0.03050 Mg 0
AlX 0.50000 0.25000 0.25000 0.44200 0.03050 Al 0
MnX 0.50000 0.25000 0.25000 0.26800 0.03050 Mn 0
AlY 0.24780 0.24830 0.49500 0.89700 0.03050 Al 0
MnY 0.24780 0.24830 0.49500 0.10300 0.03050 Mn 0
Ca1 0.25270 0.50000 0.33880 1.00000 0.02450 Ca 0
Ca2 0.19250 0.50000 0.15480 1.00000 0.02450 Ca 0
O1 0.13600 0.22960 0.07140 1.00000 0.01070 O 0
O2 0.27030 0.22640 0.24960 1.00000 0.01070 O 0
O3 0.36080 0.22680 0.41540 1.00000 0.01070 O 0
O4 0.13490 0.50000 0.44600 1.00000 0.01070 O 0
O-H5 0.12830 0.00000 0.45750 1.00000 0.01070 O 1
O6 0.37430 0.50000 0.04770 1.00000 0.01070 O 0
O-H7 0.37530 0.00000 0.03200 1.00000 0.01070 O 1
O8 0.04390 0.00000 0.17670 1.00000 0.01070 O 0
O9 0.47610 0.50000 0.17680 1.00000 0.01070 O 0
O-H10 0.06770 0.00000 0.31730 1.00000 0.01070 O 1
O-H11 0.50450 0.50000 0.31550 1.00000 0.01070 O 1

loop_
_cod_changelog_entry_id
_cod_changelog_entry_author
_cod_changelog_entry_date
_cod_changelog_entry_text
1
;cod-tools version 3.8.0
Id: cif_guess_AMCSD_atom_types 9574 2023-05-10 09:00:05Z saulius
;
2023-05-10T18:47:39+03:00
;Derived atom types and hydrogen counts
from atom names that follow the AMCSD naming convention
(Wat == water, O-H == hydroxyl).
;

loop_
_cod_related_entry_id
_cod_related_entry_database
_cod_related_entry_code
1 AMCSD 0001794
